data_7224363
loop_
_publ_author_name
'Li, Xingjun'
'Jiang, Feilong'
'Chen, Lian'
'Wu, Mingyan'
'Lu, Shan'
'Pang, Jiandong'
'Zhou, Kang'
'Chen, Xueyuan'
'Hong, Maochun'

_publ_section_title
;
 Two microporous metal--organic frameworks constructed from trinuclear
 cobalt(ii) and cadmium(ii) cluster subunits
;
_journal_issue 13
_journal_name_full CrystEngComm
_journal_page_first 2239
_journal_paper_doi 10.1039/C6CE00141F
_journal_volume 18
_journal_year 2016
_chemical_formula_moiety 'C80 H48 Cd3 N4 O16'
_chemical_formula_sum 'C80 H48 Cd3 N4 O16'
_chemical_formula_weight 1658.42
_chemical_name_systematic
; 
 ? 
;
_space_group_IT_number 14
_symmetry_cell_setting monoclinic
_symmetry_space_group_name_Hall '-P 2ybc'
_symmetry_space_group_name_H-M 'P 1 21/c 1'
_atom_sites_solution_hydrogens geom
_atom_sites_solution_primary direct
_atom_sites_solution_secondary difmap
_audit_creation_method SHELXL-97
_audit_update_record
;
2015-11-05 deposited with the CCDC.
2016-02-22 downloaded from the CCDC.
;
_cell_angle_alpha 90.00
_cell_angle_beta 109.737(3)
_cell_angle_gamma 90.00
_cell_formula_units_Z 4
_cell_length_a 26.9364(7)
_cell_length_b 22.1231(4)
_cell_length_c 26.0462(8)
_cell_measurement_reflns_used 27696
_cell_measurement_temperature 100(2)
_cell_measurement_theta_max 73.3
_cell_measurement_theta_min 3.7
_cell_volume 14609.5(7)
_computing_cell_refinement 'CrystalClear (Rigaku Inc., 2007)'
_computing_data_collection 'CrystalClear (Rigaku Inc., 2007)'
_computing_data_reduction 'CrystalClear (Rigaku Inc., 2007)'
_computing_molecular_graphics 'Bruker SHELXTL'
_computing_publication_material 'Bruker SHELXTL'
_computing_structure_refinement 'SHELXL-97 (Sheldrick, 1997)'
_computing_structure_solution 'SHELXS-97 (Sheldrick, 1990)'
_diffrn_ambient_temperature 100(2)
_diffrn_measured_fraction_theta_full 0.943
_diffrn_measured_fraction_theta_max 0.943
_diffrn_measurement_device_type CCD_Profile_fitting
_diffrn_measurement_method '\w scan'
_diffrn_radiation_monochromator graphite
_diffrn_radiation_source 'fine-focus sealed tube'
_diffrn_radiation_type CuK\a
_diffrn_radiation_wavelength 1.54184
_diffrn_reflns_av_R_equivalents 0.0000
_diffrn_reflns_av_sigmaI/netI 0.0618
_diffrn_reflns_limit_h_max 30
_diffrn_reflns_limit_h_min -33
_diffrn_reflns_limit_k_max 26
_diffrn_reflns_limit_k_min 0
_diffrn_reflns_limit_l_max 32
_diffrn_reflns_limit_l_min 0
_diffrn_reflns_number 27696
_diffrn_reflns_theta_full 73.34
_diffrn_reflns_theta_max 73.34
_diffrn_reflns_theta_min 3.43
_exptl_absorpt_coefficient_mu 3.759
_exptl_absorpt_correction_T_max 0.6025
_exptl_absorpt_correction_T_min 0.3148
_exptl_absorpt_correction_type multi-scan
_exptl_absorpt_process_details 'Sphere (Rigaku CrystalClear)'
_exptl_crystal_colour colorless
_exptl_crystal_density_diffrn 0.754
_exptl_crystal_density_method 'not measured'
_exptl_crystal_description block
_exptl_crystal_F_000 3312
_exptl_crystal_size_max 0.40
_exptl_crystal_size_mid 0.20
_exptl_crystal_size_min 0.15
_platon_squeeze_details
;
;
_refine_diff_density_max 3.131
_refine_diff_density_min -1.486
_refine_diff_density_rms 0.106
_refine_ls_extinction_method none
_refine_ls_goodness_of_fit_ref 1.057
_refine_ls_hydrogen_treatment mixed
_refine_ls_matrix_type full
_refine_ls_number_parameters 928
_refine_ls_number_reflns 27696
_refine_ls_number_restraints 0
_refine_ls_restrained_S_all 1.057
_refine_ls_R_factor_all 0.1186
_refine_ls_R_factor_gt 0.0826
_refine_ls_shift/su_max 0.001
_refine_ls_shift/su_mean 0.000
_refine_ls_structure_factor_coef Fsqd
_refine_ls_weighting_details 'calc w=1/[\s^2^(Fo^2^)+(0.1600P)^2^+0.0000P] where P=(Fo^2^+2Fc^2^)/3'
_refine_ls_weighting_scheme calc
_refine_ls_wR_factor_gt 0.2405
_refine_ls_wR_factor_ref 0.2709
_reflns_number_gt 15755
_reflns_number_total 27696
_reflns_threshold_expression >2sigma(I)
_cod_data_source_file c6ce00141f2.cif
_cod_data_source_block complex-2
_cod_depositor_comments
;
The following automatic conversions were performed:

'_exptl_absorpt_correction_type' value 'Multi-scan' changed to
'multi-scan' according to
/usr/data/users/saulius/crontab/automatic-downloads/rss-feeds/RSC/lib/dictionaries/cif_core.dic
dictionary named 'cif_core.dic' version 2.4.2 from 2011-04-26.

Automatic conversion script
Id: cif_fix_values 4268 2015-11-12 08:31:59Z antanas 

 Adding full bibliography for 7224362--7224363.cif.
;
_cod_original_cell_volume 14609.5(6)
_cod_original_sg_symbol_H-M P21/c
_cod_database_code 7224363

loop_
_symmetry_equiv_pos_as_xyz
'x, y, z'
'-x, y+1/2, -z+1/2'
'-x, -y, -z'
'x, -y-1/2, z-1/2'

loop_
_atom_site_label
_atom_site_type_symbol
_atom_site_fract_x
_atom_site_fract_y
_atom_site_fract_z
_atom_site_U_iso_or_equiv
_atom_site_adp_type
_atom_site_occupancy
_atom_site_symmetry_multiplicity
_atom_site_calc_flag
_atom_site_refinement_flags
Cd2 Cd 0.25803(2) 0.639487(19) 0.54509(2) 0.05494(14) Uani 1 1 d .
Cd1 Cd 0.130160(19) 0.60138(2) 0.45634(2) 0.05721(15) Uani 1 1 d .
Cd3 Cd 0.39028(2) 0.61499(2) 0.63253(3) 0.06625(17) Uani 1 1 d .
C42 C 0.3534(4) 0.6069(4) 0.4707(3) 0.076(2) Uani 1 1 d .
O12 O 0.2798(2) 0.7905(2) 0.1099(2) 0.0670(13) Uani 1 1 d .
O6 O 0.1728(2) -0.1360(2) 0.0467(2) 0.0616(12) Uani 1 1 d .
O9 O 0.3410(2) 0.6485(2) 0.5408(2) 0.0651(13) Uani 1 1 d .
O7 O 0.2294(2) -0.2912(2) 0.4803(2) 0.0665(13) Uani 1 1 d .
O2 O 0.2381(3) 0.5552(2) 0.4908(2) 0.0814(16) Uani 1 1 d .
O16 O 0.3707(2) -0.0279(2) 0.1674(3) 0.0785(15) Uani 1 1 d .
O5 O 0.1147(2) -0.0632(2) 0.0347(2) 0.0687(13) Uani 1 1 d .
C2 C 0.2410(3) 0.4615(3) 0.4504(3) 0.0626(18) Uani 1 1 d .
O10 O 0.3946(2) 0.5694(2) 0.5505(2) 0.0776(15) Uani 1 1 d .
O11 O 0.3581(2) 0.8150(3) 0.1716(3) 0.0858(17) Uani 1 1 d .
O15 O 0.3000(3) -0.0701(2) 0.1121(3) 0.0856(17) Uani 1 1 d .
C41 C 0.3643(3) 0.6070(3) 0.5225(4) 0.069(2) Uani 1 1 d .
C30 C 0.1954(3) -0.2412(3) 0.3948(3) 0.0641(19) Uani 1 1 d .
O8 O 0.1641(3) -0.3349(2) 0.4115(2) 0.0820(16) Uani 1 1 d .
O1 O 0.1625(2) 0.5156(2) 0.4385(3) 0.0817(17) Uani 1 1 d .
C68 C 0.2780(3) 0.1205(3) 0.1870(4) 0.068(2) Uani 1 1 d .
H68 H 0.2923 0.1520 0.2125 0.082 Uiso 1 1 calc R
C52 C 0.3170(3) 0.7838(3) 0.1550(3) 0.0632(17) Uani 1 1 d .
C71 C 0.3223(4) -0.0256(3) 0.1420(4) 0.072(2) Uani 1 1 d .
C70 C 0.2881(3) 0.0257(3) 0.1450(3) 0.0611(17) Uani 1 1 d .
C37 C 0.1575(3) -0.1019(3) 0.1282(2) 0.0534(16) Uani 1 1 d .
N4 N 0.1927(3) 0.1708(3) 0.1583(4) 0.081(2) Uani 1 1 d .
C51 C 0.3128(3) 0.7334(3) 0.1907(3) 0.0638(18) Uani 1 1 d .
C4 C 0.2407(3) 0.3675(3) 0.4034(4) 0.068(2) Uani 1 1 d .
H4 H 0.2216 0.3359 0.3805 0.082 Uiso 1 1 calc R
C74 C 0.1384(3) 0.1598(3) 0.1424(4) 0.068(2) Uani 1 1 d .
C46 C 0.3027(4) 0.6437(3) 0.3734(4) 0.080(2) Uani 1 1 d .
H46 H 0.2799 0.6739 0.3519 0.096 Uiso 1 1 calc R
C1 C 0.2115(4) 0.5157(3) 0.4613(4) 0.072(2) Uani 1 1 d .
C3 C 0.2141(3) 0.4157(3) 0.4150(3) 0.0681(19) Uani 1 1 d .
H3 H 0.1768 0.4178 0.3988 0.082 Uiso 1 1 calc R
C40 C 0.1476(3) -0.0997(3) 0.0660(3) 0.0608(17) Uani 1 1 d .
C47 C 0.3182(4) 0.6461(3) 0.4291(3) 0.072(2) Uani 1 1 d .
H47 H 0.3037 0.6788 0.4430 0.087 Uiso 1 1 calc R
C31 C 0.1961(4) -0.2940(3) 0.4326(3) 0.067(2) Uani 1 1 d .
C36 C 0.1878(4) -0.1451(3) 0.1592(4) 0.078(2) Uani 1 1 d .
H36 H 0.2031 -0.1759 0.1439 0.094 Uiso 1 1 calc R
C67 C 0.2266(3) 0.1220(3) 0.1543(4) 0.0656(19) Uani 1 1 d .
C72 C 0.2377(3) 0.0303(3) 0.1121(4) 0.075(2) Uani 1 1 d .
H72 H 0.2232 -0.0004 0.0858 0.090 Uiso 1 1 calc R
C69 C 0.3092(3) 0.0727(3) 0.1828(4) 0.0695(19) Uani 1 1 d .
H69 H 0.3452 0.0713 0.2055 0.083 Uiso 1 1 calc R
C73 C 0.2063(3) 0.0787(4) 0.1157(4) 0.071(2) Uani 1 1 d .
H73 H 0.1710 0.0816 0.0914 0.085 Uiso 1 1 calc R
C64 C 0.2122(3) 0.2302(3) 0.1773(4) 0.072(2) Uani 1 1 d .
C5 C 0.2942(4) 0.3650(3) 0.4246(4) 0.080(3) Uani 1 1 d .
C38 C 0.1291(4) -0.0588(4) 0.1459(4) 0.083(3) Uani 1 1 d .
H38 H 0.1059 -0.0310 0.1217 0.099 Uiso 1 1 calc R
C34 C 0.1716(5) -0.1001(3) 0.2342(3) 0.092(3) Uani 1 1 d .
C29 C 0.1605(4) -0.2397(3) 0.3427(3) 0.073(2) Uani 1 1 d .
H29 H 0.1382 -0.2737 0.3297 0.088 Uiso 1 1 calc R
C18 C 0.2595(5) 0.1450(3) 0.3649(4) 0.091(3) Uani 1 1 d .
N3 N 0.3025(4) 0.5883(3) 0.2907(3) 0.093(3) Uani 1 1 d .
C45 C 0.3210(4) 0.5953(3) 0.3480(4) 0.080(3) Uani 1 1 d .
C48 C 0.3059(4) 0.6360(3) 0.2565(3) 0.079(2) Uani 1 1 d .
C7 C 0.2952(3) 0.4585(3) 0.4717(4) 0.073(2) Uani 1 1 d .
H7 H 0.3142 0.4895 0.4955 0.087 Uiso 1 1 calc R
C50 C 0.2713(4) 0.6925(4) 0.1729(4) 0.087(3) Uani 1 1 d .
H50 H 0.2450 0.6972 0.1381 0.104 Uiso 1 1 calc R
C49 C 0.2688(5) 0.6431(4) 0.2075(4) 0.099(3) Uani 1 1 d .
H49 H 0.2404 0.6152 0.1956 0.119 Uiso 1 1 calc R
C55 C 0.2856(4) 0.5285(3) 0.2693(4) 0.084(3) Uani 1 1 d .
C35 C 0.1958(4) -0.1427(3) 0.2129(3) 0.081(3) Uani 1 1 d .
H35 H 0.2186 -0.1713 0.2366 0.097 Uiso 1 1 calc R
N2 N 0.1842(4) -0.0931(3) 0.2936(3) 0.105(3) Uani 1 1 d .
C53 C 0.3502(4) 0.7246(4) 0.2399(4) 0.078(2) Uani 1 1 d .
H53 H 0.3791 0.7520 0.2516 0.094 Uiso 1 1 calc R
C58 C 0.2575(4) 0.4106(3) 0.2319(4) 0.079(2) Uani 1 1 d .
C44 C 0.3568(4) 0.5554(4) 0.3827(4) 0.084(3) Uani 1 1 d .
H44 H 0.3710 0.5239 0.3671 0.101 Uiso 1 1 calc R
C6 C 0.3222(3) 0.4117(3) 0.4592(4) 0.083(3) Uani 1 1 d .
H6 H 0.3596 0.4106 0.4738 0.100 Uiso 1 1 calc R
C24 C 0.2068(6) -0.0343(3) 0.3141(3) 0.107(4) Uani 1 1 d .
C20 C 0.2878(4) 0.2402(4) 0.3418(5) 0.095(3) Uani 1 1 d .
H20 H 0.2954 0.2656 0.3160 0.114 Uiso 1 1 calc R
C33 C 0.2249(5) -0.1443(4) 0.3788(4) 0.093(3) Uani 1 1 d .
H33 H 0.2472 -0.1104 0.3920 0.111 Uiso 1 1 calc R
C15 C 0.2975(4) 0.2603(3) 0.3911(5) 0.095(3) Uani 1 1 d .
N1 N 0.3218(3) 0.3182(3) 0.4093(5) 0.121(4) Uani 1 1 d .
C32 C 0.2288(4) -0.1938(3) 0.4124(4) 0.081(2) Uani 1 1 d .
H32 H 0.2548 -0.1945 0.4478 0.097 Uiso 1 1 calc R
C57 C 0.2445(3) 0.4350(3) 0.2743(3) 0.0681(19) Uani 1 1 d .
H57 H 0.2242 0.4117 0.2906 0.082 Uiso 1 1 calc R
C61 C 0.2433(3) 0.3474(3) 0.2149(4) 0.071(2) Uani 1 1 d .
C56 C 0.2605(4) 0.4928(3) 0.2938(4) 0.088(3) Uani 1 1 d .
H56 H 0.2534 0.5070 0.3250 0.105 Uiso 1 1 calc R
C23 C 0.2357(5) -0.0028(4) 0.2894(4) 0.105(4) Uani 1 1 d .
H23 H 0.2441 -0.0201 0.2600 0.126 Uiso 1 1 calc R
C39 C 0.1370(5) -0.0594(3) 0.2013(4) 0.096(3) Uani 1 1 d .
H39 H 0.1186 -0.0318 0.2163 0.115 Uiso 1 1 calc R
C43 C 0.3721(4) 0.5595(4) 0.4379(4) 0.086(3) Uani 1 1 d .
H43 H 0.3968 0.5303 0.4583 0.103 Uiso 1 1 calc R
C75 C 0.1170(3) 0.1105(3) 0.1598(4) 0.077(2) Uani 1 1 d .
H75 H 0.1401 0.0827 0.1843 0.093 Uiso 1 1 calc R
C63 C 0.1863(4) 0.2618(4) 0.2091(5) 0.097(3) Uani 1 1 d .
H63 H 0.1589 0.2428 0.2185 0.116 Uiso 1 1 calc R
C80 C 0.1036(3) 0.2002(4) 0.1063(4) 0.080(2) Uani 1 1 d .
H80 H 0.1173 0.2347 0.0939 0.097 Uiso 1 1 calc R
C27 C 0.1897(5) -0.1437(3) 0.3273(3) 0.093(3) Uani 1 1 d .
C65 C 0.2502(4) 0.2596(4) 0.1628(5) 0.098(3) Uani 1 1 d .
H65 H 0.2662 0.2404 0.1396 0.118 Uiso 1 1 calc R
C62 C 0.2016(4) 0.3201(4) 0.2259(4) 0.094(3) Uani 1 1 d .
H62 H 0.1832 0.3420 0.2452 0.113 Uiso 1 1 calc R
C25 C 0.1903(6) -0.0078(4) 0.3530(4) 0.119(5) Uani 1 1 d .
H25 H 0.1667 -0.0283 0.3671 0.142 Uiso 1 1 calc R
C54 C 0.3481(4) 0.6761(4) 0.2747(4) 0.082(2) Uani 1 1 d .
H54 H 0.3747 0.6711 0.3093 0.099 Uiso 1 1 calc R
C16 C 0.2853(6) 0.2252(4) 0.4313(6) 0.125(5) Uani 1 1 d .
H16 H 0.2898 0.2407 0.4666 0.150 Uiso 1 1 calc R
C28 C 0.1560(5) -0.1920(4) 0.3085(4) 0.099(3) Uani 1 1 d .
H28 H 0.1306 -0.1919 0.2728 0.119 Uiso 1 1 calc R
C60 C 0.2975(6) 0.5057(4) 0.2264(5) 0.127(5) Uani 1 1 d .
H60 H 0.3157 0.5304 0.2087 0.152 Uiso 1 1 calc R
C17 C 0.2663(6) 0.1668(4) 0.4160(5) 0.130(5) Uani 1 1 d .
H17 H 0.2580 0.1417 0.4416 0.156 Uiso 1 1 calc R
C59 C 0.2838(6) 0.4482(4) 0.2081(5) 0.123(5) Uani 1 1 d .
H59 H 0.2928 0.4338 0.1780 0.148 Uiso 1 1 calc R
C19 C 0.2668(5) 0.1838(4) 0.3253(5) 0.102(4) Uani 1 1 d .
H19 H 0.2577 0.1715 0.2883 0.123 Uiso 1 1 calc R
C21 C 0.2401(5) 0.0826(3) 0.3483(4) 0.093(3) Uani 1 1 d .
O14 O -0.0467(2) 0.0829(2) 0.1031(2) 0.0699(13) Uani 1 1 d .
O13 O -0.0575(2) 0.1647(2) 0.0528(3) 0.0778(15) Uani 1 1 d .
O3 O 0.5163(3) 0.4031(4) 0.3378(3) 0.110(2) Uani 1 1 d .
C78 C -0.0288(3) 0.1301(3) 0.0863(2) 0.0622(18) Uani 1 1 d .
C77 C 0.0290(3) 0.1398(3) 0.1062(3) 0.065(2) Uani 1 1 d .
C76 C 0.0652(3) 0.1005(3) 0.1436(3) 0.0662(18) Uani 1 1 d .
H76 H 0.0523 0.0664 0.1574 0.079 Uiso 1 1 calc R
O4 O 0.5457(3) 0.3186(3) 0.3793(4) 0.123(3) Uani 1 1 d .
C79 C 0.0504(4) 0.1909(4) 0.0887(4) 0.078(2) Uani 1 1 d .
H79 H 0.0275 0.2190 0.0645 0.094 Uiso 1 1 calc R
C8 C 0.5090(4) 0.3570(5) 0.3620(5) 0.095(3) Uani 1 1 d .
C12 C 0.3680(4) 0.3299(4) 0.3958(6) 0.104(4) Uani 1 1 d .
C66 C 0.2650(5) 0.3166(4) 0.1817(5) 0.104(4) Uani 1 1 d .
H66 H 0.2916 0.3361 0.1714 0.125 Uiso 1 1 calc R
C10 C 0.4191(4) 0.3915(4) 0.3568(5) 0.091(3) Uani 1 1 d .
H10 H 0.4229 0.4272 0.3382 0.110 Uiso 1 1 calc R
C11 C 0.3738(3) 0.3815(4) 0.3704(5) 0.095(3) Uani 1 1 d .
H11 H 0.3468 0.4113 0.3617 0.114 Uiso 1 1 calc R
C26 C 0.2091(6) 0.0509(4) 0.3719(4) 0.118(5) Uani 1 1 d .
H26 H 0.2002 0.0686 0.4009 0.141 Uiso 1 1 calc R
C22 C 0.2526(5) 0.0543(4) 0.3074(5) 0.102(3) Uani 1 1 d .
H22 H 0.2739 0.0752 0.2907 0.123 Uiso 1 1 calc R
C14 C 0.4508(5) 0.2938(4) 0.3950(8) 0.151(7) Uani 1 1 d .
H14 H 0.4761 0.2622 0.4024 0.182 Uiso 1 1 calc R
C13 C 0.4070(5) 0.2856(4) 0.4075(8) 0.150(7) Uani 1 1 d .
H13 H 0.4025 0.2492 0.4246 0.180 Uiso 1 1 calc R
C9 C 0.4602(4) 0.3460(5) 0.3718(5) 0.097(3) Uani 1 1 d .

loop_
_atom_site_aniso_label
_atom_site_aniso_U_11
_atom_site_aniso_U_22
_atom_site_aniso_U_33
_atom_site_aniso_U_23
_atom_site_aniso_U_13
_atom_site_aniso_U_12
Cd2 0.0676(3) 0.0369(2) 0.0643(3) -0.00221(19) 0.0275(2) -0.00009(19)
Cd1 0.0616(3) 0.0478(2) 0.0645(3) 0.0023(2) 0.0243(2) -0.0024(2)
Cd3 0.0615(3) 0.0489(3) 0.0914(4) -0.0098(2) 0.0298(3) 0.0017(2)
C42 0.111(6) 0.095(6) 0.050(4) -0.016(4) 0.063(4) -0.016(5)
O12 0.091(4) 0.044(2) 0.071(3) 0.009(2) 0.034(3) 0.001(2)
O6 0.087(3) 0.048(2) 0.059(3) -0.006(2) 0.037(3) -0.007(2)
O9 0.083(3) 0.042(2) 0.086(4) -0.013(2) 0.048(3) -0.012(2)
O7 0.101(4) 0.046(2) 0.053(3) -0.002(2) 0.025(3) -0.001(2)
O2 0.121(5) 0.044(3) 0.089(4) -0.030(3) 0.049(4) -0.015(3)
O16 0.084(4) 0.051(3) 0.106(5) -0.012(3) 0.040(3) 0.008(3)
O5 0.089(3) 0.059(3) 0.066(3) 0.007(2) 0.035(3) 0.009(3)
C2 0.083(5) 0.043(3) 0.074(5) -0.007(3) 0.042(4) -0.005(3)
O10 0.096(4) 0.059(3) 0.084(4) -0.008(3) 0.039(3) 0.003(3)
O11 0.075(3) 0.088(4) 0.094(4) 0.026(3) 0.026(3) -0.010(3)
O15 0.097(4) 0.054(3) 0.110(5) -0.008(3) 0.042(4) 0.012(3)
C41 0.074(5) 0.056(4) 0.082(5) -0.014(4) 0.031(4) -0.013(4)
C30 0.105(6) 0.035(3) 0.057(4) 0.004(3) 0.033(4) 0.006(3)
O8 0.120(5) 0.061(3) 0.065(3) 0.008(3) 0.031(3) -0.024(3)
O1 0.090(4) 0.042(3) 0.131(5) -0.006(3) 0.062(4) 0.003(3)
C68 0.087(5) 0.038(3) 0.095(6) -0.017(3) 0.051(5) -0.011(3)
C52 0.080(5) 0.051(4) 0.064(5) 0.007(3) 0.031(4) -0.003(3)
C71 0.089(6) 0.049(4) 0.085(6) -0.007(4) 0.040(5) -0.001(4)
C70 0.070(4) 0.051(4) 0.068(5) -0.005(3) 0.032(4) -0.009(3)
C37 0.109(5) 0.037(3) 0.029(3) -0.005(2) 0.042(3) -0.014(3)
N4 0.063(4) 0.048(3) 0.138(7) -0.024(4) 0.043(4) -0.013(3)
C51 0.080(5) 0.054(4) 0.067(5) 0.013(3) 0.037(4) 0.015(4)
C4 0.067(4) 0.048(4) 0.098(6) -0.022(4) 0.038(4) -0.009(3)
C74 0.056(4) 0.055(4) 0.103(6) -0.020(4) 0.040(4) -0.010(3)
C46 0.105(6) 0.045(4) 0.105(7) 0.000(4) 0.055(5) -0.006(4)
C1 0.095(6) 0.044(4) 0.097(6) 0.011(4) 0.060(5) 0.001(4)
C3 0.068(4) 0.060(4) 0.082(5) -0.014(4) 0.033(4) -0.009(3)
C40 0.080(5) 0.050(4) 0.056(4) -0.006(3) 0.028(4) -0.016(3)
C47 0.118(6) 0.045(4) 0.067(5) -0.003(3) 0.047(5) -0.025(4)
C31 0.102(6) 0.039(3) 0.078(5) -0.003(3) 0.053(5) -0.011(4)
C36 0.100(6) 0.050(4) 0.093(6) 0.002(4) 0.044(5) 0.003(4)
C67 0.053(4) 0.054(4) 0.097(6) -0.003(4) 0.035(4) -0.007(3)
C72 0.088(6) 0.048(4) 0.099(6) -0.015(4) 0.043(5) -0.005(4)
C69 0.074(5) 0.054(4) 0.089(6) -0.013(4) 0.039(4) -0.013(3)
C73 0.044(3) 0.068(4) 0.100(6) -0.015(4) 0.023(4) -0.014(3)
C64 0.080(5) 0.046(4) 0.102(6) -0.006(4) 0.048(5) -0.004(3)
C5 0.093(6) 0.034(3) 0.131(8) -0.013(4) 0.062(6) -0.009(3)
C38 0.134(8) 0.053(4) 0.072(5) 0.008(4) 0.050(5) 0.019(5)
C34 0.190(11) 0.037(3) 0.063(5) -0.007(3) 0.060(6) -0.015(5)
C29 0.104(6) 0.044(4) 0.077(5) 0.001(3) 0.039(5) -0.001(4)
C18 0.146(8) 0.046(4) 0.120(8) -0.011(4) 0.096(7) -0.014(5)
N3 0.170(8) 0.045(3) 0.089(5) 0.022(3) 0.076(5) 0.000(4)
C45 0.143(8) 0.037(3) 0.082(5) 0.005(3) 0.068(6) -0.009(4)
C48 0.139(8) 0.041(4) 0.061(5) 0.016(3) 0.039(5) -0.004(4)
C7 0.060(4) 0.047(4) 0.109(7) -0.007(4) 0.027(4) -0.006(3)
C50 0.121(7) 0.065(5) 0.076(6) 0.017(4) 0.034(5) -0.016(5)
C49 0.169(10) 0.058(5) 0.094(7) -0.014(5) 0.076(7) -0.032(6)
C55 0.134(8) 0.042(4) 0.083(6) 0.000(4) 0.047(6) -0.011(4)
C35 0.140(8) 0.048(4) 0.067(5) 0.009(3) 0.051(5) -0.007(4)
N2 0.229(11) 0.043(3) 0.058(4) -0.007(3) 0.069(5) -0.005(5)
C53 0.086(5) 0.069(5) 0.089(6) 0.007(4) 0.042(5) -0.001(4)
C58 0.115(7) 0.047(4) 0.086(6) -0.005(4) 0.048(5) -0.006(4)
C44 0.117(7) 0.051(4) 0.098(7) -0.006(4) 0.054(6) -0.002(4)
C6 0.063(4) 0.038(3) 0.146(9) -0.017(4) 0.031(5) -0.007(3)
C24 0.238(14) 0.041(4) 0.042(4) 0.002(3) 0.049(6) 0.000(6)
C20 0.132(8) 0.053(4) 0.133(9) -0.009(5) 0.090(7) -0.013(5)
C33 0.167(10) 0.052(4) 0.063(5) -0.007(4) 0.044(6) -0.035(5)
C15 0.112(7) 0.036(4) 0.164(10) -0.018(5) 0.085(7) -0.006(4)
N1 0.108(6) 0.041(3) 0.267(12) -0.030(5) 0.131(8) -0.012(4)
C32 0.121(7) 0.052(4) 0.067(5) 0.004(4) 0.029(5) -0.017(4)
C57 0.074(5) 0.058(4) 0.084(5) 0.000(4) 0.042(4) -0.006(3)
C61 0.091(5) 0.045(4) 0.090(6) -0.006(4) 0.048(5) -0.007(4)
C56 0.151(9) 0.046(4) 0.086(6) -0.008(4) 0.065(6) -0.004(5)
C23 0.189(12) 0.053(4) 0.092(7) -0.002(4) 0.071(8) 0.009(6)
C39 0.192(11) 0.037(3) 0.081(6) 0.007(4) 0.074(7) 0.008(5)
C43 0.125(8) 0.063(5) 0.080(6) -0.008(4) 0.047(6) -0.012(5)
C75 0.069(5) 0.050(4) 0.124(7) 0.006(4) 0.047(5) 0.014(3)
C63 0.111(7) 0.065(5) 0.140(9) -0.024(5) 0.074(7) -0.024(5)
C80 0.080(5) 0.052(4) 0.123(8) -0.008(4) 0.051(5) -0.014(4)
C27 0.193(11) 0.041(4) 0.060(5) -0.003(3) 0.063(6) -0.004(5)
C65 0.127(8) 0.067(5) 0.131(9) -0.031(5) 0.086(7) -0.027(5)
C62 0.107(7) 0.073(5) 0.122(8) -0.031(5) 0.065(6) -0.017(5)
C25 0.246(15) 0.040(4) 0.102(7) -0.014(4) 0.101(9) -0.040(6)
C54 0.109(7) 0.074(5) 0.070(5) 0.020(4) 0.037(5) -0.001(5)
C16 0.196(13) 0.052(5) 0.171(12) -0.030(6) 0.118(11) -0.039(6)
C28 0.186(11) 0.056(5) 0.056(5) 0.016(4) 0.041(6) -0.005(6)
C60 0.256(16) 0.063(5) 0.105(8) -0.016(5) 0.119(10) -0.046(8)
C17 0.254(16) 0.059(5) 0.126(9) -0.027(5) 0.128(11) -0.048(7)
C59 0.242(15) 0.064(5) 0.110(8) -0.029(5) 0.120(10) -0.044(7)
C19 0.164(10) 0.048(4) 0.128(9) -0.016(5) 0.094(8) -0.014(5)
C21 0.179(10) 0.036(3) 0.080(6) -0.006(3) 0.066(6) -0.010(5)
O14 0.067(3) 0.052(3) 0.097(4) 0.011(3) 0.036(3) 0.007(2)
O13 0.072(3) 0.064(3) 0.093(4) -0.002(3) 0.021(3) -0.009(3)
O3 0.091(4) 0.144(7) 0.102(5) -0.034(5) 0.042(4) -0.034(5)
C78 0.078(5) 0.071(4) 0.025(3) 0.001(3) 0.001(3) 0.013(4)
C77 0.101(6) 0.041(3) 0.077(5) -0.002(3) 0.060(4) -0.021(3)
C76 0.062(4) 0.053(4) 0.084(5) 0.001(4) 0.025(4) -0.003(3)
O4 0.079(4) 0.095(5) 0.215(9) -0.056(5) 0.075(5) -0.018(4)
C79 0.084(6) 0.062(4) 0.088(6) 0.012(4) 0.028(5) 0.015(4)
C8 0.085(6) 0.089(7) 0.123(9) -0.015(6) 0.049(6) -0.020(6)
C12 0.099(6) 0.046(4) 0.198(12) -0.017(5) 0.094(8) -0.004(4)
C66 0.146(9) 0.057(5) 0.152(10) -0.026(5) 0.104(8) -0.031(5)
C10 0.080(6) 0.082(6) 0.127(9) -0.004(5) 0.056(6) -0.012(5)
C11 0.064(5) 0.064(5) 0.167(10) -0.008(6) 0.053(6) -0.015(4)
C26 0.251(15) 0.042(4) 0.096(7) -0.022(4) 0.105(9) -0.034(6)
C22 0.167(10) 0.044(4) 0.113(8) -0.001(4) 0.070(8) -0.008(5)
C14 0.112(8) 0.057(5) 0.33(2) 0.027(9) 0.128(12) 0.020(5)
C13 0.126(9) 0.057(5) 0.33(2) 0.018(8) 0.162(12) 0.021(6)
C9 0.069(5) 0.089(6) 0.135(9) -0.019(6) 0.037(6) -0.020(5)

loop_
_atom_type_symbol
_atom_type_description
_atom_type_scat_dispersion_real
_atom_type_scat_dispersion_imag
_atom_type_scat_source
C C 0.0181 0.0091 'International Tables Vol C Tables 4.2.6.8 and 6.1.1.4'
H H 0.0000 0.0000 'International Tables Vol C Tables 4.2.6.8 and 6.1.1.4'
N N 0.0311 0.0180 'International Tables Vol C Tables 4.2.6.8 and 6.1.1.4'
O O 0.0492 0.0322 'International Tables Vol C Tables 4.2.6.8 and 6.1.1.4'
Cl Cl 0.3639 0.7018 'International Tables Vol C Tables 4.2.6.8 and 6.1.1.4'
Cd Cd 0.1185 4.6533 'International Tables Vol C Tables 4.2.6.8 and 6.1.1.4'

loop_
_geom_angle_atom_site_label_1
_geom_angle_atom_site_label_2
_geom_angle_atom_site_label_3
_geom_angle
_geom_angle_site_symmetry_1
_geom_angle_site_symmetry_3
O7 Cd2 O12 91.77(19) 1_565 4_576
O7 Cd2 O9 89.8(2) 1_565 .
O12 Cd2 O9 87.94(18) 4_576 .
O7 Cd2 O2 98.3(2) 1_565 .
O12 Cd2 O2 169.7(2) 4_576 .
O9 Cd2 O2 94.04(19) . .
O7 Cd2 O6 86.80(19) 1_565 4_566
O12 Cd2 O6 91.08(19) 4_576 4_566
O9 Cd2 O6 176.46(17) . 4_566
O2 Cd2 O6 87.5(2) . 4_566
O7 Cd2 O15 171.6(2) 1_565 4_566
O12 Cd2 O15 87.3(2) 4_576 4_566
O9 Cd2 O15 81.8(2) . 4_566
O2 Cd2 O15 83.0(2) . 4_566
O6 Cd2 O15 101.54(19) 4_566 4_566
O1 Cd1 O8 100.0(2) . 1_565
O1 Cd1 O14 94.1(2) . 2
O8 Cd1 O14 104.0(2) 1_565 2
O1 Cd1 O13 150.1(2) . 2
O8 Cd1 O13 92.5(2) 1_565 2
O14 Cd1 O13 56.39(19) 2 2
O1 Cd1 O6 113.2(2) . 4_566
O8 Cd1 O6 99.73(19) 1_565 4_566
O14 Cd1 O6 139.77(18) 2 4_566
O13 Cd1 O6 90.90(19) 2 4_566
O1 Cd1 O5 94.1(2) . 4_566
O8 Cd1 O5 154.6(2) 1_565 4_566
O14 Cd1 O5 95.79(19) 2 4_566
O13 Cd1 O5 85.3(2) 2 4_566
O6 Cd1 O5 55.11(17) 4_566 4_566
O1 Cd1 C78 122.9(2) . 2
O8 Cd1 C78 100.2(2) 1_565 2
O14 Cd1 C78 29.03(19) 2 2
O13 Cd1 C78 27.4(2) 2 2
O6 Cd1 C78 115.04(19) 4_566 2
O5 Cd1 C78 89.5(2) 4_566 2
O1 Cd1 C40 105.6(2) . 4_566
O8 Cd1 C40 127.1(2) 1_565 4_566
O14 Cd1 C40 119.1(2) 2 4_566
O13 Cd1 C40 87.6(2) 2 4_566
O6 Cd1 C40 27.4(2) 4_566 4_566
O5 Cd1 C40 27.7(2) 4_566 4_566
C78 Cd1 C40 103.3(2) 2 4_566
O11 Cd3 O16 103.5(2) 4_576 4_566
O11 Cd3 O4 92.4(2) 4_576 3_666
O16 Cd3 O4 149.2(3) 4_566 3_666
O11 Cd3 O10 149.1(2) 4_576 .
O16 Cd3 O10 95.0(2) 4_566 .
O4 Cd3 O10 83.6(2) 3_666 .
O11 Cd3 O3 120.3(2) 4_576 3_666
O16 Cd3 O3 95.2(3) 4_566 3_666
O4 Cd3 O3 54.2(3) 3_666 3_666
O10 Cd3 O3 81.7(2) . 3_666
O11 Cd3 O9 94.1(2) 4_576 .
O16 Cd3 O9 122.1(2) 4_566 .
O4 Cd3 O9 82.0(3) 3_666 .
O10 Cd3 O9 54.99(18) . .
O3 Cd3 O9 122.2(2) 3_666 .
O11 Cd3 O15 82.6(2) 4_576 4_566
O16 Cd3 O15 53.8(2) 4_566 4_566
O4 Cd3 O15 156.2(3) 3_666 4_566
O10 Cd3 O15 88.8(2) . 4_566
O3 Cd3 O15 146.7(3) 3_666 4_566
O9 Cd3 O15 75.15(19) . 4_566
O11 Cd3 C41 122.4(3) 4_576 .
O16 Cd3 C41 110.8(2) 4_566 .
O4 Cd3 C41 80.9(3) 3_666 .
O10 Cd3 C41 26.7(2) . .
O3 Cd3 C41 101.3(3) 3_666 .
O9 Cd3 C41 28.4(2) . .
O15 Cd3 C41 82.2(2) 4_566 .
O11 Cd3 C8 110.9(3) 4_576 3_666
O16 Cd3 C8 122.1(3) 4_566 3_666
O4 Cd3 C8 27.5(3) 3_666 3_666
O10 Cd3 C8 78.2(3) . 3_666
O3 Cd3 C8 27.1(3) 3_666 3_666
O9 Cd3 C8 100.6(3) . 3_666
O15 Cd3 C8 166.2(3) 4_566 3_666
C41 Cd3 C8 88.1(3) . 3_666
C41 C42 C47 130.0(8) . .
C41 C42 C43 125.7(9) . .
C47 C42 C43 104.1(7) . .
C52 O12 Cd2 135.2(5) . 4_575
C40 O6 Cd2 134.4(4) . 4_565
C40 O6 Cd1 92.5(4) . 4_565
Cd2 O6 Cd1 98.31(17) 4_565 4_565
C41 O9 Cd2 124.1(4) . .
C41 O9 Cd3 88.5(5) . .
Cd2 O9 Cd3 98.25(18) . .
C31 O7 Cd2 131.4(4) . 1_545
C1 O2 Cd2 159.2(6) . .
C71 O16 Cd3 99.5(5) . 4_565
C40 O5 Cd1 92.2(4) . 4_565
C7 C2 C3 118.4(7) . .
C7 C2 C1 120.9(7) . .
C3 C2 C1 120.5(7) . .
C41 O10 Cd3 91.2(5) . .
C52 O11 Cd3 132.3(5) . 4_575
C71 O15 Cd2 170.0(6) . 4_565
C71 O15 Cd3 87.3(5) . 4_565
Cd2 O15 Cd3 95.13(19) 4_565 4_565
O10 C41 C42 119.8(8) . .
O10 C41 O9 125.2(8) . .
C42 C41 O9 115.0(8) . .
O10 C41 Cd3 62.1(5) . .
C42 C41 Cd3 176.1(6) . .
O9 C41 Cd3 63.2(4) . .
C32 C30 C29 118.2(7) . .
C32 C30 C31 120.8(7) . .
C29 C30 C31 121.0(7) . .
C31 O8 Cd1 125.3(5) . 1_545
C1 O1 Cd1 109.1(5) . .
C67 C68 C69 119.2(7) . .
O11 C52 O12 125.8(7) . .
O11 C52 C51 116.3(7) . .
O12 C52 C51 117.8(7) . .
O16 C71 O15 119.0(7) . .
O16 C71 C70 124.1(7) . .
O15 C71 C70 116.9(8) . .
C72 C70 C69 118.1(7) . .
C72 C70 C71 122.5(7) . .
C69 C70 C71 119.3(7) . .
C36 C37 C38 125.6(6) . .
C36 C37 C40 120.4(6) . .
C38 C37 C40 113.8(7) . .
C74 N4 C67 118.3(6) . .
C74 N4 C64 118.9(6) . .
C67 N4 C64 122.8(6) . .
C53 C51 C50 118.9(7) . .
C53 C51 C52 120.8(8) . .
C50 C51 C52 120.2(7) . .
C5 C4 C3 120.2(7) . .
C75 C74 C80 117.8(7) . .
C75 C74 N4 123.3(8) . .
C80 C74 N4 118.9(7) . .
C47 C46 C45 119.3(9) . .
O2 C1 O1 126.8(8) . .
O2 C1 C2 116.7(8) . .
O1 C1 C2 116.5(7) . .
C4 C3 C2 121.0(7) . .
O6 C40 O5 120.1(7) . .
O6 C40 C37 118.1(7) . .
O5 C40 C37 121.7(6) . .
O6 C40 Cd1 60.0(4) . 4_565
O5 C40 Cd1 60.1(4) . 4_565
C37 C40 Cd1 177.4(4) . 4_565
C46 C47 C42 130.8(8) . .
O8 C31 O7 128.9(7) . .
O8 C31 C30 114.6(8) . .
O7 C31 C30 116.4(6) . .
C37 C36 C35 116.8(8) . .
C68 C67 C73 121.0(7) . .
C68 C67 N4 120.6(7) . .
C73 C67 N4 118.4(7) . .
C70 C72 C73 121.5(8) . .
C68 C69 C70 120.6(8) . .
C67 C73 C72 119.4(7) . .
C65 C64 C63 119.0(7) . .
C65 C64 N4 123.9(7) . .
C63 C64 N4 116.8(7) . .
C4 C5 N1 120.3(8) . .
C4 C5 C6 119.5(7) . .
N1 C5 C6 120.0(8) . .
C39 C38 C37 115.4(8) . .
C35 C34 C39 121.1(8) . .
C35 C34 N2 121.8(9) . .
C39 C34 N2 117.0(8) . .
C28 C29 C30 123.3(8) . .
C17 C18 C19 119.4(8) . .
C17 C18 C21 122.0(8) . .
C19 C18 C21 118.4(9) . .
C48 N3 C45 120.8(7) . .
C48 N3 C55 121.5(8) . .
C45 N3 C55 117.3(6) . .
C44 C45 N3 122.5(8) . .
C44 C45 C46 116.4(8) . .
N3 C45 C46 121.1(9) . .
C49 C48 C54 120.6(7) . .
C49 C48 N3 120.4(9) . .
C54 C48 N3 119.0(9) . .
C6 C7 C2 121.1(7) . .
C51 C50 C49 119.3(9) . .
C48 C49 C50 120.8(9) . .
C56 C55 C60 118.1(8) . .
C56 C55 N3 120.1(8) . .
C60 C55 N3 121.6(8) . .
C36 C35 C34 121.3(9) . .
C27 N2 C24 122.8(8) . .
C27 N2 C34 120.8(6) . .
C24 N2 C34 113.4(6) . .
C51 C53 C54 122.4(9) . .
C59 C58 C57 115.8(7) . .
C59 C58 C61 124.1(8) . .
C57 C58 C61 120.0(7) . .
C43 C44 C45 122.9(8) . .
C7 C6 C5 119.7(8) . .
C23 C24 C25 120.7(8) . .
C23 C24 N2 121.4(8) . .
C25 C24 N2 116.9(10) . .
C15 C20 C19 122.9(9) . .
C27 C33 C32 120.9(8) . .
C20 C15 C16 121.2(8) . .
C20 C15 N1 123.1(10) . .
C16 C15 N1 115.6(10) . .
C5 N1 C12 121.6(6) . .
C5 N1 C15 121.4(7) . .
C12 N1 C15 114.6(7) . .
C30 C32 C33 119.8(9) . .
C58 C57 C56 121.6(7) . .
C66 C61 C62 117.3(7) . .
C66 C61 C58 122.3(7) . .
C62 C61 C58 119.7(7) . .
C55 C56 C57 120.9(8) . .
C24 C23 C22 119.4(9) . .
C34 C39 C38 119.4(8) . .
C44 C43 C42 126.3(9) . .
C76 C75 C74 122.4(8) . .
C62 C63 C64 119.1(8) . .
C79 C80 C74 121.1(8) . .
C33 C27 C28 119.9(7) . .
C33 C27 N2 121.4(8) . .
C28 C27 N2 118.6(9) . .
C66 C65 C64 119.5(8) . .
C63 C62 C61 121.2(8) . .
C24 C25 C26 118.8(10) . .
C48 C54 C53 118.0(9) . .
C17 C16 C15 116.5(10) . .
C29 C28 C27 117.7(9) . .
C55 C60 C59 121.5(9) . .
C18 C17 C16 121.3(10) . .
C60 C59 C58 121.9(9) . .
C20 C19 C18 118.0(10) . .
C22 C21 C26 117.1(8) . .
C22 C21 C18 119.8(8) . .
C26 C21 C18 123.1(8) . .
C78 O14 Cd1 91.1(4) . 2_545
C78 O13 Cd1 90.2(5) . 2_545
C8 O3 Cd3 91.7(7) . 3_666
O13 C78 O14 122.1(7) . .
O13 C78 C77 119.8(7) . .
O14 C78 C77 117.9(6) . .
O13 C78 Cd1 62.4(4) . 2_545
O14 C78 Cd1 59.8(4) . 2_545
C77 C78 Cd1 173.0(5) . 2_545
C79 C77 C76 116.8(7) . .
C79 C77 C78 119.9(7) . .
C76 C77 C78 123.3(6) . .
C75 C76 C77 121.2(7) . .
C8 O4 Cd3 93.0(6) . 3_666
C80 C79 C77 120.7(8) . .
O3 C8 O4 119.3(10) . .
O3 C8 C9 122.4(11) . .
O4 C8 C9 118.2(11) . .
O3 C8 Cd3 61.2(5) . 3_666
O4 C8 Cd3 59.5(5) . 3_666
C9 C8 Cd3 167.2(9) . 3_666
C11 C12 C13 119.7(9) . .
C11 C12 N1 121.9(9) . .
C13 C12 N1 118.4(9) . .
C65 C66 C61 123.5(9) . .
C11 C10 C9 118.4(9) . .
C12 C11 C10 120.7(9) . .
C21 C26 C25 120.5(8) . .
C23 C22 C21 123.2(10) . .
C13 C14 C9 122.1(10) . .
C14 C13 C12 121.0(10) . .
C14 C9 C8 122.5(11) . .
C14 C9 C10 117.9(9) . .
C8 C9 C10 119.6(10) . .

loop_
_geom_bond_atom_site_label_1
_geom_bond_atom_site_label_2
_geom_bond_distance
_geom_bond_site_symmetry_2
Cd2 O7 2.218(5) 1_565
Cd2 O12 2.219(5) 4_576
Cd2 O9 2.285(5) .
Cd2 O2 2.291(5) .
Cd2 O6 2.311(5) 4_566
Cd2 O15 2.312(6) 4_566
Cd1 O1 2.202(5) .
Cd1 O8 2.215(5) 1_565
Cd1 O14 2.296(5) 2
Cd1 O13 2.353(5) 2
Cd1 O6 2.370(5) 4_566
Cd1 O5 2.372(5) 4_566
Cd1 C78 2.655(8) 2
Cd1 C40 2.734(7) 4_566
Cd3 O11 2.189(6) 4_576
Cd3 O16 2.267(5) 4_566
Cd3 O4 2.364(7) 3_666
Cd3 O10 2.401(6) .
Cd3 O3 2.403(8) 3_666
Cd3 O9 2.424(6) .
Cd3 O15 2.511(6) 4_566
Cd3 C41 2.716(9) .
Cd3 C8 2.740(10) 3_666
C42 C41 1.280(11) .
C42 C47 1.461(13) .
C42 C43 1.542(11) .
O12 C52 1.269(9) .
O12 Cd2 2.219(5) 4_575
O6 C40 1.261(9) .
O6 Cd2 2.311(5) 4_565
O6 Cd1 2.370(5) 4_565
O9 C41 1.290(9) .
O7 C31 1.263(10) .
O7 Cd2 2.218(5) 1_545
O2 C1 1.224(10) .
O16 C71 1.247(10) .
O16 Cd3 2.267(5) 4_565
O5 C40 1.271(9) .
O5 Cd1 2.372(5) 4_565
C2 C7 1.377(11) .
C2 C3 1.396(10) .
C2 C1 1.518(10) .
O10 C41 1.219(10) .
O11 C52 1.251(9) .
O11 Cd3 2.189(6) 4_575
O15 C71 1.274(10) .
O15 Cd2 2.312(6) 4_565
O15 Cd3 2.511(6) 4_565
C30 C32 1.356(11) .
C30 C29 1.366(11) .
C30 C31 1.524(9) .
O8 C31 1.241(9) .
O8 Cd1 2.215(5) 1_545
O1 C1 1.250(11) .
C68 C67 1.360(12) .
C68 C69 1.379(10) .
C52 C51 1.481(9) .
C71 C70 1.480(10) .
C70 C72 1.344(12) .
C70 C69 1.412(10) .
C37 C36 1.335(11) .
C37 C38 1.394(10) .
C37 C40 1.552(8) .
N4 C74 1.401(9) .
N4 C67 1.439(9) .
N4 C64 1.439(9) .
C51 C53 1.349(12) .
C51 C50 1.390(12) .
C4 C5 1.361(12) .
C4 C3 1.373(10) .
C74 C75 1.380(11) .
C74 C80 1.401(12) .
C46 C47 1.367(12) .
C46 C45 1.434(11) .
C40 Cd1 2.734(7) 4_565
C36 C35 1.345(12) .
C67 C73 1.364(11) .
C72 C73 1.386(11) .
C64 C65 1.371(11) .
C64 C63 1.432(12) .
C5 N1 1.409(9) .
C5 C6 1.410(11) .
C38 C39 1.385(11) .
C34 C35 1.366(12) .
C34 C39 1.369(14) .
C34 N2 1.476(10) .
C29 C28 1.361(11) .
C18 C17 1.369(14) .
C18 C19 1.407(13) .
C18 C21 1.486(11) .
N3 C48 1.403(9) .
N3 C45 1.412(11) .
N3 C55 1.448(10) .
C45 C44 1.391(13) .
C48 C49 1.339(14) .
C48 C54 1.394(13) .
C7 C6 1.366(10) .
C50 C49 1.433(12) .
C55 C56 1.334(12) .
C55 C60 1.359(13) .
N2 C27 1.399(10) .
N2 C24 1.457(11) .
C53 C54 1.419(11) .
C58 C59 1.368(12) .
C58 C57 1.376(11) .
C58 C61 1.477(10) .
C44 C43 1.360(13) .
C24 C23 1.357(15) .
C24 C25 1.369(13) .
C20 C15 1.299(15) .
C20 C19 1.377(12) .
C33 C27 1.355(14) .
C33 C32 1.383(11) .
C15 C16 1.430(15) .
C15 N1 1.443(11) .
N1 C12 1.425(11) .
C57 C56 1.389(11) .
C61 C66 1.377(11) .
C61 C62 1.387(12) .
C23 C22 1.369(13) .
C75 C76 1.334(11) .
C63 C62 1.381(12) .
C80 C79 1.366(12) .
C27 C28 1.381(14) .
C65 C66 1.363(12) .
C25 C26 1.421(11) .
C16 C17 1.396(12) .
C60 C59 1.365(12) .
C21 C22 1.372(13) .
C21 C26 1.385(13) .
O14 C78 1.288(9) .
O14 Cd1 2.296(5) 2_545
O13 C78 1.221(9) .
O13 Cd1 2.353(5) 2_545
O3 C8 1.249(13) .
O3 Cd3 2.403(7) 3_666
C78 C77 1.479(11) .
C78 Cd1 2.655(8) 2_545
C77 C79 1.411(10) .
C77 C76 1.421(11) .
O4 C8 1.266(13) .
O4 Cd3 2.364(7) 3_666
C8 C9 1.441(13) .
C8 Cd3 2.740(10) 3_666
C12 C11 1.356(14) .
C12 C13 1.393(13) .
C10 C11 1.399(12) .
C10 C9 1.448(14) .
C14 C13 1.336(14) .
C14 C9 1.367(15) .

loop_
_platon_squeeze_void_nr
_platon_squeeze_void_average_x
_platon_squeeze_void_average_y
_platon_squeeze_void_average_z
_platon_squeeze_void_volume
_platon_squeeze_void_count_electrons
_platon_squeeze_void_content
1 -0.003 -0.015 0.008 9451 2840 ' '
